data_7114122
loop_
_publ_author_name
'Turner, Boaz'
'Shterenberg, Alexander'
'Kapon, Moshe'
'Botoshansky, Mark'
'Suwinska, Kinga'
'Eichen, Yoav'

_publ_section_title
;
 Self-assembled calix[6]pyrrole capsules: solid-state encapsulation of
 different guests in preorganized calix[6]pyrrole capsules
;
_journal_issue 7
_journal_name_full 'Chemical Communications'
_journal_page_first 726
_journal_paper_doi 10.1039/b111281n
_journal_year 2002
_chemical_formula_sum 'C76.5 H70 Cl9.5 N6.5 O1.5'
_chemical_formula_weight 1441.17
_chemical_name_systematic
;
?
;
_space_group_IT_number 148
_symmetry_cell_setting hexagonal
_symmetry_space_group_name_Hall '-R 3'
_symmetry_space_group_name_H-M 'R -3 :H'
_atom_sites_solution_hydrogens mixed
_atom_sites_solution_primary direct
_atom_sites_solution_secondary difmap
_audit_creation_method SHELXL-97
_cell_angle_alpha 90.00
_cell_angle_beta 90.00
_cell_angle_gamma 120.00
_cell_formula_units_Z 6
_cell_length_a 23.517(1)
_cell_length_b 23.517(1)
_cell_length_c 24.148(1)
_cell_measurement_temperature 293(2)
_cell_measurement_theta_max 20.82
_cell_measurement_theta_min 1.02
_cell_volume 11565.8(8)
_computing_cell_refinement 'Denzo and Scalepak (Otwinowski & Minor, 1997)'
_computing_data_collection 'Collect data collection software (Nonius B.V., 1998)'
_computing_data_reduction 'Denzo and Scalepak (Otwinowski & Minor, 1997)'
_computing_molecular_graphics 'ORTEP-3 (Johnson & Burnet, 1996)'
_computing_structure_refinement 'SHELXL-97 (Sheldrick, 1997)'
_computing_structure_solution 'SHELXS-97 (Sheldrick, 1990)'
_diffrn_ambient_temperature 293(2)
_diffrn_detector_area_resol_mean
;
1242 (horizontal) x 1152 (vertical) pixels, CCD pixel size is 22.5 x 22.5 \mm
which gives at the input a pixel of 110 x 110 \mm (with 2 x 2 binning)
;
_diffrn_measured_fraction_theta_full 0.977
_diffrn_measured_fraction_theta_max 0.977
_diffrn_measurement_device_type KappaCCD
_diffrn_measurement_method
;
85 frames via \f rotation
(rotation angle 1\%) and 2*700 s per frame)
;
_diffrn_radiation_monochromator graphite
_diffrn_radiation_source 'fine-focus sealed tube'
_diffrn_radiation_type MoK\a
_diffrn_radiation_wavelength 0.71073
_diffrn_reflns_av_R_equivalents 0.057
_diffrn_reflns_av_sigmaI/netI 0.0563
_diffrn_reflns_limit_h_max 23
_diffrn_reflns_limit_h_min -15
_diffrn_reflns_limit_k_max 23
_diffrn_reflns_limit_k_min -19
_diffrn_reflns_limit_l_max 24
_diffrn_reflns_limit_l_min -24
_diffrn_reflns_number 7708
_diffrn_reflns_theta_full 20.89
_diffrn_reflns_theta_max 20.89
_diffrn_reflns_theta_min 2.78
_exptl_absorpt_coefficient_mu 0.391
_exptl_absorpt_correction_type none
_exptl_crystal_colour brownish
_exptl_crystal_density_diffrn 1.241
_exptl_crystal_density_meas 6430
_exptl_crystal_density_method 'not measured'
_exptl_crystal_description plate
_exptl_crystal_F_000 4488
_exptl_crystal_size_max 0.35
_exptl_crystal_size_mid 0.35
_exptl_crystal_size_min 0.10
_refine_diff_density_max 1.284
_refine_diff_density_min -0.375
_refine_diff_density_rms 0.061
_refine_ls_extinction_coef 0.00030(19)
_refine_ls_extinction_expression Fc^*^=kFc[1+0.001xFc^2^\l^3^/sin(2\q)]^-1/4^
_refine_ls_extinction_method SHELXL
_refine_ls_goodness_of_fit_ref 1.079
_refine_ls_hydrogen_treatment mixed
_refine_ls_matrix_type full
_refine_ls_number_parameters 316
_refine_ls_number_reflns 2660
_refine_ls_number_restraints 0
_refine_ls_restrained_S_all 1.079
_refine_ls_R_factor_all 0.1464
_refine_ls_R_factor_gt 0.0989
_refine_ls_shift/su_max 3.207
_refine_ls_shift/su_mean 0.087
_refine_ls_structure_factor_coef Fsqd
_refine_ls_weighting_details 'calc w=1/[\s^2^(Fo^2^)+(0.1143P)^2^+69.2005P] where P=(Fo^2^+2Fc^2^)/3'
_refine_ls_weighting_scheme calc
_refine_ls_wR_factor_gt 0.2322
_refine_ls_wR_factor_ref 0.2571
_reflns_number_gt 1915
_reflns_number_total 2660
_reflns_threshold_expression I>2\s(I)
_cod_data_source_file b111281n.txt
_cod_data_source_block calix[6]pyrrole.chloronitrobenzene.water.chloroform
_cod_depositor_comments
;
The following automatic conversions were performed:

'_symmetry_cell_setting' value 'Hexagonal' changed to 'hexagonal'
according to
/usr/data/users/saulius/automatic-downloads/retrospective/RSC/lib/dictionaries/cif_core.dic
dictionary named 'cif_core.dic' version 2.4.2 from 2011-04-26.

Automatic conversion script
Id: cif_fix_values 2281 2013-09-26 08:29:07Z andrius 
;
_cod_original_sg_symbol_H-M R-3
_cod_original_formula_sum 'C76.50 H70 Cl9.50 N6.50 O1.50'
_cod_database_code 7114122

loop_
_symmetry_equiv_pos_as_xyz
'x, y, z'
'-y, x-y, z'
'-x+y, -x, z'
'x+2/3, y+1/3, z+1/3'
'-y+2/3, x-y+1/3, z+1/3'
'-x+y+2/3, -x+1/3, z+1/3'
'x+1/3, y+2/3, z+2/3'
'-y+1/3, x-y+2/3, z+2/3'
'-x+y+1/3, -x+2/3, z+2/3'
'-x, -y, -z'
'y, -x+y, -z'
'x-y, x, -z'
'-x+2/3, -y+1/3, -z+1/3'
'y+2/3, -x+y+1/3, -z+1/3'
'x-y+2/3, x+1/3, -z+1/3'
'-x+1/3, -y+2/3, -z+2/3'
'y+1/3, -x+y+2/3, -z+2/3'
'x-y+1/3, x+2/3, -z+2/3'

loop_
_atom_site_label
_atom_site_type_symbol
_atom_site_fract_x
_atom_site_fract_y
_atom_site_fract_z
_atom_site_U_iso_or_equiv
_atom_site_adp_type
_atom_site_occupancy
_atom_site_symmetry_multiplicity
_atom_site_calc_flag
_atom_site_refinement_flags
_atom_site_disorder_assembly
_atom_site_disorder_group
N1 N 0.0995(2) 0.1760(3) 0.2918(2) 0.0491(14) Uani 1 1 d . . .
H1 H 0.083(3) 0.137(3) 0.306(2) 0.059 Uiso 1 1 d . . .
C2 C 0.1633(3) 0.2261(3) 0.2996(2) 0.0462(16) Uani 1 1 d . . .
C3 C 0.1686(3) 0.2797(3) 0.2731(2) 0.0560(18) Uani 1 1 d . . .
H3 H 0.2061 0.3210 0.2713 0.067 Uiso 1 1 calc R . .
C4 C 0.1068(3) 0.2616(3) 0.2485(3) 0.0594(18) Uani 1 1 d . . .
H4 H 0.0967 0.2888 0.2280 0.071 Uiso 1 1 calc R . .
C5 C 0.0652(3) 0.1976(3) 0.2605(2) 0.0515(17) Uani 1 1 d . . .
C6 C -0.0042(3) 0.1515(3) 0.2408(3) 0.0590(18) Uani 1 1 d . . .
N7 N -0.1127(2) 0.0690(3) 0.2827(2) 0.0505(14) Uani 1 1 d . . .
H7 H -0.134(3) 0.052(3) 0.252(3) 0.061 Uiso 1 1 d . . .
C8 C -0.0498(3) 0.1197(3) 0.2900(2) 0.0472(16) Uani 1 1 d . . .
C9 C -0.0422(3) 0.1319(3) 0.3452(3) 0.0595(18) Uani 1 1 d . . .
H9 H -0.0043 0.1638 0.3626 0.071 Uiso 1 1 calc R . .
C10 C -0.1015(3) 0.0879(3) 0.3714(2) 0.0564(18) Uani 1 1 d . . .
H10 H -0.1094 0.0855 0.4093 0.068 Uiso 1 1 calc R . .
C11 C -0.1451(3) 0.0496(3) 0.3325(2) 0.0447(15) Uani 1 1 d . . .
C12 C -0.2162(3) -0.0053(3) 0.3359(2) 0.0451(15) Uani 1 1 d . . .
C13 C -0.2637(3) 0.0181(3) 0.3169(2) 0.0467(16) Uani 1 1 d . . .
C14 C -0.3313(3) -0.0219(3) 0.3259(3) 0.0581(18) Uani 1 1 d . . .
H14 H -0.3471 -0.0622 0.3436 0.070 Uiso 1 1 calc R . .
C15 C -0.3742(4) -0.0022(4) 0.3089(3) 0.069(2) Uani 1 1 d . . .
H15 H -0.4189 -0.0292 0.3152 0.083 Uiso 1 1 calc R . .
C16 C -0.3520(5) 0.0572(5) 0.2824(3) 0.083(2) Uani 1 1 d . . .
H16 H -0.3816 0.0696 0.2698 0.099 Uiso 1 1 calc R . .
C17 C -0.2870(5) 0.0970(4) 0.2749(3) 0.086(2) Uani 1 1 d . . .
H17 H -0.2717 0.1379 0.2585 0.104 Uiso 1 1 calc R . .
C18 C -0.2425(3) 0.0779(3) 0.2913(3) 0.0654(19) Uani 1 1 d . . .
H18 H -0.1979 0.1057 0.2851 0.078 Uiso 1 1 calc R . .
C19 C -0.2302(3) -0.0260(3) 0.3982(2) 0.0483(16) Uani 1 1 d . . .
C20 C -0.2270(3) -0.0787(3) 0.4194(3) 0.0573(18) Uani 1 1 d . . .
H20 H -0.2168 -0.1038 0.3960 0.069 Uiso 1 1 calc R . .
C21 C -0.2385(4) -0.0947(4) 0.4742(3) 0.073(2) Uani 1 1 d . . .
H21 H -0.2344 -0.1295 0.4877 0.088 Uiso 1 1 calc R . .
C22 C -0.2560(3) -0.0609(4) 0.5101(3) 0.068(2) Uani 1 1 d . . .
H22 H -0.2654 -0.0732 0.5470 0.082 Uiso 1 1 calc R . .
C23 C -0.2591(3) -0.0087(4) 0.4895(3) 0.068(2) Uani 1 1 d . . .
H23 H -0.2702 0.0155 0.5131 0.082 Uiso 1 1 calc R . .
C24 C -0.2463(3) 0.0096(3) 0.4345(3) 0.0631(19) Uani 1 1 d . . .
H24 H -0.2483 0.0459 0.4218 0.076 Uiso 1 1 calc R . .
C25 C -0.0281(4) 0.1914(4) 0.2078(3) 0.092(3) Uani 1 1 d . . .
H25A H -0.0265 0.2254 0.2309 0.138 Uiso 1 1 calc R . .
H25B H -0.0725 0.1629 0.1958 0.138 Uiso 1 1 calc R . .
H25C H -0.0004 0.2107 0.1761 0.138 Uiso 1 1 calc R . .
C26 C -0.0043(4) 0.0974(4) 0.2039(3) 0.083(2) Uani 1 1 d . . .
H26A H 0.0294 0.1175 0.1763 0.125 Uiso 1 1 calc R . .
H26B H -0.0463 0.0727 0.1861 0.125 Uiso 1 1 calc R . .
H26C H 0.0038 0.0686 0.2265 0.125 Uiso 1 1 calc R . .
C33 C -0.2100 0.0020 0.0924(5) 0.156(5) Uani 1 1 d . . .
H32 H -0.2476 0.0009 0.0739 0.188 Uiso 1 1 calc R A 1
Cl2 Cl -0.219(2) -0.0688(12) 0.0750(15) 0.31(2) Uani 0.247(11) 1 d P B 1
Cl3 Cl -0.1552(9) 0.0671(9) 0.0745(8) 0.177(11) Uani 0.247(11) 1 d P B 1
Cl4 Cl -0.2298(8) 0.001(2) 0.1593(6) 0.28(3) Uani 0.247(11) 1 d P B 1
Cl2 Cl -0.2375(5) -0.0716(6) 0.1243(7) 0.284(7) Uani 0.753(11) 1 d P B 2
Cl3 Cl -0.2129(7) 0.0541(8) 0.1351(7) 0.348(10) Uani 0.753(11) 1 d P B 2
Cl4 Cl -0.1340(4) 0.0259(8) 0.0668(5) 0.304(7) Uani 0.753(11) 1 d P B 2
O1W O 0.0000 0.0000 0.0588(19) 0.222(15) Uani 0.50 3 d SP . .
Cl1 Cl 0.0000 0.0000 0.3632(4) 0.134(3) Uani 0.50 3 d SPG . .
C27 C 0.000(3) 0.001(3) 0.4403(4) 0.247(11) Uiso 0.50 3 d SPG . .
C28 C -0.053(5) -0.031(5) 0.4793(17) 0.247(11) Uiso 0.17 1 d PG . .
H28 H -0.0931 -0.0625 0.4650 0.247(11) Uiso 0.17 1 d PG . .
C29 C 0.064(5) 0.045(6) 0.462(2) 0.247(11) Uiso 0.17 1 d PG . .
H29 H 0.1008 0.0637 0.4399 0.247(11) Uiso 0.17 1 d PG . .
N30 N 0.0001(8) 0.0003(7) 0.3820(4) 0.247(11) Uiso 0.50 3 d SPG . .
O31 O 0.0432(13) 0.033(3) 0.3513(14) 0.247(11) Uiso 0.17 1 d PG . .
O32 O -0.0582(4) -0.033(4) 0.3623(19) 0.247(11) Uiso 0.17 1 d PG . .

loop_
_atom_site_aniso_label
_atom_site_aniso_U_11
_atom_site_aniso_U_22
_atom_site_aniso_U_33
_atom_site_aniso_U_23
_atom_site_aniso_U_13
_atom_site_aniso_U_12
N1 0.047(3) 0.042(3) 0.050(3) 0.015(3) -0.002(3) 0.015(3)
C2 0.050(4) 0.050(4) 0.033(3) 0.004(3) 0.003(3) 0.020(3)
C3 0.056(4) 0.046(4) 0.053(4) 0.015(3) 0.001(3) 0.016(3)
C4 0.067(5) 0.055(5) 0.057(4) 0.013(3) -0.004(4) 0.031(4)
C5 0.054(4) 0.056(4) 0.040(3) 0.008(3) 0.001(3) 0.024(4)
C6 0.060(4) 0.056(4) 0.048(4) 0.005(3) -0.003(3) 0.019(4)
N7 0.042(3) 0.057(4) 0.040(3) -0.003(3) -0.008(3) 0.015(3)
C8 0.049(4) 0.049(4) 0.042(4) 0.001(3) -0.005(3) 0.024(4)
C9 0.051(4) 0.060(4) 0.056(5) -0.012(3) -0.004(3) 0.019(4)
C10 0.055(4) 0.059(4) 0.035(3) -0.008(3) 0.002(3) 0.014(4)
C11 0.045(4) 0.050(4) 0.042(4) 0.000(3) 0.000(3) 0.026(3)
C12 0.046(4) 0.047(4) 0.039(3) 0.003(3) 0.001(3) 0.021(3)
C13 0.047(4) 0.059(4) 0.039(3) -0.006(3) -0.005(3) 0.030(3)
C14 0.056(5) 0.061(4) 0.063(4) -0.008(3) -0.015(3) 0.033(4)
C15 0.060(5) 0.086(6) 0.069(5) -0.007(4) -0.011(4) 0.041(4)
C16 0.086(7) 0.114(7) 0.079(5) -0.002(5) -0.021(5) 0.073(6)
C17 0.098(7) 0.094(6) 0.086(6) 0.027(5) -0.003(5) 0.062(6)
C18 0.058(4) 0.066(5) 0.072(5) 0.015(4) -0.002(4) 0.030(4)
C19 0.034(3) 0.054(4) 0.050(4) -0.002(3) -0.003(3) 0.017(3)
C20 0.063(4) 0.065(4) 0.051(4) 0.004(3) 0.002(3) 0.038(4)
C21 0.088(5) 0.092(6) 0.053(5) 0.024(4) 0.000(4) 0.056(5)
C22 0.076(5) 0.092(6) 0.046(4) 0.004(4) 0.004(3) 0.049(5)
C23 0.081(5) 0.082(5) 0.048(5) -0.008(4) 0.004(4) 0.045(4)
C24 0.076(5) 0.078(5) 0.049(4) 0.004(4) 0.001(3) 0.049(4)
C25 0.075(5) 0.101(6) 0.078(5) 0.037(5) -0.012(4) 0.028(5)
C26 0.071(5) 0.091(6) 0.059(4) -0.022(4) 0.009(4) 0.018(4)
C33 0.133(10) 0.200(15) 0.149(11) 0.034(11) -0.007(8) 0.093(11)
Cl2 0.53(6) 0.115(16) 0.28(3) -0.070(18) -0.11(3) 0.15(3)
Cl3 0.107(12) 0.132(13) 0.160(14) 0.032(11) -0.028(11) -0.038(10)
Cl4 0.088(9) 0.56(6) 0.076(9) 0.072(19) -0.016(7) 0.07(2)
Cl2 0.253(9) 0.293(11) 0.379(15) 0.196(11) 0.078(10) 0.191(9)
Cl3 0.314(14) 0.385(16) 0.46(2) -0.262(16) -0.199(15) 0.262(14)
Cl4 0.178(7) 0.454(19) 0.274(10) 0.036(10) 0.054(6) 0.155(10)
O1W 0.20(2) 0.20(2) 0.26(4) 0.000 0.000 0.102(11)
Cl1 0.110(4) 0.110(4) 0.181(10) 0.000 0.000 0.055(2)

loop_
_atom_type_symbol
_atom_type_description
_atom_type_scat_dispersion_real
_atom_type_scat_dispersion_imag
_atom_type_scat_source
C C 0.0033 0.0016 'International Tables Vol C Tables 4.2.6.8 and 6.1.1.4'
H H 0.0000 0.0000 'International Tables Vol C Tables 4.2.6.8 and 6.1.1.4'
N N 0.0061 0.0033 'International Tables Vol C Tables 4.2.6.8 and 6.1.1.4'
O O 0.0106 0.0060 'International Tables Vol C Tables 4.2.6.8 and 6.1.1.4'
Cl Cl 0.1484 0.1585 'International Tables Vol C Tables 4.2.6.8 and 6.1.1.4'

loop_
_geom_angle_atom_site_label_1
_geom_angle_atom_site_label_2
_geom_angle_atom_site_label_3
_geom_angle
_geom_angle_site_symmetry_1
_geom_angle_site_symmetry_3
C5 N1 C2 110.3(5) . .
C3 C2 N1 106.5(5) . .
C3 C2 C12 132.5(5) . 3
N1 C2 C12 120.9(5) . 3
C2 C3 C4 108.1(5) . .
C5 C4 C3 107.8(5) . .
C4 C5 N1 107.3(5) . .
C4 C5 C6 130.4(6) . .
N1 C5 C6 122.1(5) . .
C5 C6 C8 110.4(5) . .
C5 C6 C25 108.7(5) . .
C8 C6 C25 108.8(6) . .
C5 C6 C26 108.9(5) . .
C8 C6 C26 109.4(5) . .
C25 C6 C26 110.6(6) . .
C8 N7 C11 110.7(5) . .
C9 C8 N7 106.4(5) . .
C9 C8 C6 132.6(6) . .
N7 C8 C6 121.0(5) . .
C8 C9 C10 108.0(6) . .
C11 C10 C9 108.7(5) . .
C10 C11 N7 106.1(5) . .
C10 C11 C12 132.5(5) . .
N7 C11 C12 121.4(5) . .
C11 C12 C2 109.6(5) . 2
C11 C12 C13 111.6(5) . .
C2 C12 C13 109.1(5) 2 .
C11 C12 C19 106.7(4) . .
C2 C12 C19 111.1(5) 2 .
C13 C12 C19 108.7(4) . .
C18 C13 C14 117.7(6) . .
C18 C13 C12 122.6(5) . .
C14 C13 C12 119.7(5) . .
C15 C14 C13 120.5(6) . .
C14 C15 C16 120.9(7) . .
C17 C16 C15 119.2(7) . .
C16 C17 C18 121.0(7) . .
C13 C18 C17 120.7(7) . .
C20 C19 C24 117.6(6) . .
C20 C19 C12 122.6(5) . .
C24 C19 C12 119.8(6) . .
C21 C20 C19 120.9(6) . .
C20 C21 C22 121.9(7) . .
C23 C22 C21 117.4(6) . .
C22 C23 C24 122.1(7) . .
C23 C24 C19 120.1(6) . .
Cl3 C33 Cl2 126(2) . .
Cl3 C33 Cl3 75.5(11) . .
Cl2 C33 Cl3 154.4(17) . .
Cl3 C33 Cl4 112.9(16) . .
Cl2 C33 Cl4 109.7(19) . .
Cl3 C33 Cl4 44.7(16) . .
Cl3 C33 Cl2 150.6(11) . .
Cl2 C33 Cl2 44.3(13) . .
Cl3 C33 Cl2 110.0(11) . .
Cl4 C33 Cl2 65.4(15) . .
Cl3 C33 Cl4 47.8(10) . .
Cl2 C33 Cl4 79.7(17) . .
Cl3 C33 Cl4 114.5(7) . .
Cl4 C33 Cl4 126.4(8) . .
Cl2 C33 Cl4 107.6(6) . .
O31 Cl1 O31 112(7) . 2
O31 Cl1 O31 112(7) . 3
O31 Cl1 O31 111.6(7) 2 3
O31 Cl1 O32 157.6 . .
O31 Cl1 O32 49(7) 2 .
O31 Cl1 O32 74(7) 3 .
O31 Cl1 O32 49(7) . 3
O31 Cl1 O32 73.7(9) 2 3
O31 Cl1 O32 157.6(13) 3 3
O32 Cl1 O32 120(7) . 3
O31 Cl1 O32 74(7) . 2
O31 Cl1 O32 157.6(10) 2 2
O31 Cl1 O32 48.8(9) 3 2
O32 Cl1 O32 120(7) . 2
O32 Cl1 O32 119.97(8) 3 2
O31 Cl1 C27 106.7 . .
O31 Cl1 C27 106.9(11) 2 .
O31 Cl1 C27 108.1(12) 3 .
O32 Cl1 C27 91.4 . .
O32 Cl1 C27 90.15(7) 3 .
O32 Cl1 C27 91.54(17) 2 .
O31 Cl1 C27 107(4) . 3
O31 Cl1 C27 108(3) 2 3
O31 Cl1 C27 107(4) 3 3
O32 Cl1 C27 92(4) . 3
O32 Cl1 C27 91(3) 3 3
O32 Cl1 C27 90(3) 2 3
C27 Cl1 C27 2(3) . 3
O31 Cl1 C27 108(3) . 2
O31 Cl1 C27 107(4) 2 2
O31 Cl1 C27 107(3) 3 2
O32 Cl1 C27 90(3) . 2
O32 Cl1 C27 92(3) 3 2
O32 Cl1 C27 91(4) 2 2
C27 Cl1 C27 2(3) . 2
C27 Cl1 C27 2(3) 3 2
C27 C27 C27 60(5) 3 2
C27 C27 C29 91(10) 3 .
C27 C27 C29 145(10) 2 .
C27 C27 C28 128(10) 3 3
C27 C27 C28 132(10) 2 3
C29 C27 C28 49(10) . 3
C27 C27 N30 89.2(9) 3 .
C27 C27 N30 89.2(8) 2 .
C29 C27 N30 112.5 . .
C28 C27 N30 133(5) 3 .
C27 C27 C29 141(10) 3 2
C27 C27 C29 87(10) 2 2
C29 C27 C29 108(7) . 2
C28 C27 C29 59(8) 3 2
N30 C27 C29 112(3) . 2
C27 C27 C28 46(10) 3 2
C27 C27 C28 86(10) 2 2
C29 C27 C28 59(9) . 2
C28 C27 C28 81.8(15) 3 2
N30 C27 C28 130(5) . 2
C29 C27 C28 117(5) 2 2
C27 C27 C29 34(10) 3 3
C27 C27 C29 38(10) 2 3
C29 C27 C29 106(7) . 3
C28 C27 C29 116(4) 3 3
N30 C27 C29 111(3) . 3
C29 C27 C29 106(3) 2 3
C28 C27 C29 48(7) 2 3
C27 C27 C28 92(10) 3 .
C27 C27 C28 50(10) 2 .
C29 C27 C28 117.1 . .
C28 C27 C28 82(8) 3 .
N30 C27 C28 130.4 . .
C29 C27 C28 49(5) 2 .
C28 C27 C28 81(8) 2 .
C29 C27 C28 58(5) 3 .
C27 C27 Cl1 89.2(9) 3 .
C27 C27 Cl1 89.2(9) 2 .
C29 C27 Cl1 112.5 . .
C28 C27 Cl1 133(5) 3 .
N30 C27 Cl1 0.0(16) . .
C29 C27 Cl1 112(3) 2 .
C28 C27 Cl1 130(5) 2 .
C29 C27 Cl1 111(3) 3 .
C28 C27 Cl1 130.4 . .
C29 C28 C29 127(10) 2 3
C29 C28 C27 66(7) 2 2
C29 C28 C27 61(10) 3 2
C29 C28 C29 119(10) 2 10_556
C29 C28 C29 105(10) 3 10_556
C27 C28 C29 141(10) 2 10_556
C29 C28 C27 67(10) 2 3
C29 C28 C27 60(6) 3 3
C27 C28 C27 1(4) 2 3
C29 C28 C27 140(10) 10_556 3
C29 C28 C27 65(9) 2 .
C29 C28 C27 62(8) 3 .
C27 C28 C27 2(3) 2 .
C29 C28 C27 140(10) 10_556 .
C27 C28 C27 2(4) 3 .
C29 C28 C28 65(7) 2 11_556
C29 C28 C28 127(10) 3 11_556
C27 C28 C28 100(3) 2 11_556
C29 C28 C28 58(9) 10_556 11_556
C27 C28 C28 100(6) 3 11_556
C27 C28 C28 99(3) . 11_556
C29 C28 C28 136(10) 2 12_556
C29 C28 C28 60(5) 3 12_556
C27 C28 C28 100(6) 2 12_556
C29 C28 C28 48(10) 10_556 12_556
C27 C28 C28 99(3) 3 12_556
C27 C28 C28 100(3) . 12_556
C28 C28 C28 79(4) 11_556 12_556
C29 C28 C28 49(10) 2 3
C29 C28 C28 96(9) 3 3
C27 C28 C28 49.9(15) 2 3
C29 C28 C28 102(10) 10_556 3
C27 C28 C28 50(4) 3 3
C27 C28 C28 48(3) . 3
C28 C28 C28 51(2) 11_556 3
C28 C28 C28 90(3) 12_556 3
C29 C28 C28 104(10) 2 2
C29 C28 C28 39(9) 3 2
C27 C28 C28 50(4) 2 2
C29 C28 C28 95(10) 10_556 2
C27 C28 C28 48.3(13) 3 2
C27 C28 C28 50(3) . 2
C28 C28 C28 90(3) 11_556 2
C28 C28 C28 51(2) 12_556 2
C28 C28 C28 60.0 3 2
C28 C29 C28 92(10) 3 2
C28 C29 C27 65(9) 3 .
C28 C29 C27 61(8) 2 .
C28 C29 C28 68(10) 3 10_556
C28 C29 C28 62(10) 2 10_556
C27 C29 C28 101(10) . 10_556
C28 C29 C27 66(10) 3 3
C28 C29 C27 60(10) 2 3
C27 C29 C27 2(4) . 3
C28 C29 C27 101(10) 10_556 3
C28 C29 C27 65(10) 3 2
C28 C29 C27 60(8) 2 2
C27 C29 C27 1(3) . 2
C28 C29 C27 101(10) 10_556 2
C27 C29 C27 1(4) 3 2
O31 N30 O31 84.77(11) 2 3
O31 N30 O31 85(6) 2 .
O31 N30 O31 85(5) 3 .
O31 N30 O32 43(6) 2 .
O31 N30 O32 64(6) 3 .
O31 N30 O32 118.2 . .
O31 N30 O32 64.0(8) 2 3
O31 N30 O32 118(3) 3 3
O31 N30 O32 43(5) . 3
O32 N30 O32 107(7) . 3
O31 N30 O32 118(3) 2 2
O31 N30 O32 43.1(13) 3 2
O31 N30 O32 64(5) . 2
O32 N30 O32 107(7) . 2
O32 N30 O32 107.2 3 2
O31 N30 C27 128(5) 2 2
O31 N30 C27 128(5) 3 2
O31 N30 C27 130(4) . 2
O32 N30 C27 111(5) . 2
O32 N30 C27 113(4) 3 2
O32 N30 C27 112(5) 2 2
O31 N30 C27 130(5) 2 3
O31 N30 C27 128(5) 3 3
O31 N30 C27 129(5) . 3
O32 N30 C27 112(5) . 3
O32 N30 C27 113(5) 3 3
O32 N30 C27 110(4) 2 3
C27 N30 C27 2(4) 2 3
O31 N30 C27 129(2) 2 .
O31 N30 C27 129(2) 3 .
O31 N30 C27 128.4 . .
O32 N30 C27 112.2 . .
O32 N30 C27 111.1(15) 3 .
O32 N30 C27 112.3(15) 2 .
C27 N30 C27 2(4) 2 .
C27 N30 C27 2(4) 3 .
O32 O31 Cl1 78(10) 3 .
O32 O31 N30 74(8) 3 .
Cl1 O31 N30 21.7 . .
O32 O31 O32 135.8(19) 3 2
Cl1 O31 O32 61(7) . 2
N30 O31 O32 62(6) . 2
O32 O31 O31 55(8) 3 2
Cl1 O31 O31 34(2) . 2
N30 O31 O31 47.5(14) . 2
O32 O31 O31 93(5) 2 2
O32 O31 O31 112(8) 3 3
Cl1 O31 O31 34(2) . 3
N30 O31 O31 47.8(14) . 3
O32 O31 O31 35(5) 2 3
O31 O31 O31 60.0 2 3
O31 O32 Cl1 53(6) 2 .
O31 O32 N30 62(5) 2 .
Cl1 O32 N30 20.8 . .
O31 O32 O31 90.5(18) 2 3
Cl1 O32 O31 45(5) . 3
N30 O32 O31 55(4) . 3

loop_
_geom_bond_atom_site_label_1
_geom_bond_atom_site_label_2
_geom_bond_distance
_geom_bond_site_symmetry_2
N1 C5 1.374(7) .
N1 C2 1.382(7) .
C2 C3 1.363(8) .
C2 C12 1.529(8) 3
C3 C4 1.424(9) .
C4 C5 1.354(8) .
C5 C6 1.516(9) .
C6 C8 1.524(9) .
C6 C25 1.533(10) .
C6 C26 1.552(10) .
N7 C8 1.369(7) .
N7 C11 1.375(7) .
C8 C9 1.356(8) .
C9 C10 1.405(8) .
C10 C11 1.349(8) .
C11 C12 1.520(8) .
C12 C2 1.529(8) 2
C12 C13 1.541(8) .
C12 C19 1.566(8) .
C13 C18 1.381(9) .
C13 C14 1.401(8) .
C14 C15 1.368(9) .
C15 C16 1.381(10) .
C16 C17 1.348(11) .
C17 C18 1.387(10) .
C19 C20 1.377(8) .
C19 C24 1.390(9) .
C20 C21 1.367(9) .
C21 C22 1.370(10) .
C22 C23 1.360(9) .
C23 C24 1.380(9) .
C33 Cl3 1.490(12) .
C33 Cl2 1.62(2) .
C33 Cl3 1.628(12) .
C33 Cl4 1.68(2) .
C33 Cl2 1.700(9) .
C33 Cl4 1.700(9) .
Cl1 O31 0.9652 .
Cl1 O31 0.97(7) 2
Cl1 O31 0.97(6) 3
Cl1 O32 1.1885 .
Cl1 O32 1.19(9) 3
Cl1 O32 1.19(9) 2
Cl1 C27 1.8637 .
Cl1 C27 1.8637(15) 3
Cl1 C27 1.8637(18) 2
C27 C27 0.05(10) 3
C27 C27 0.05(11) 2
C27 C29 1.4235 .
C27 C28 1.41(13) 3
C27 N30 1.4085 .
C27 C29 1.43(18) 2
C27 C28 1.44(14) 2
C27 C29 1.46(17) 3
C27 C28 1.4412 .
C28 C29 1.18(12) 2
C28 C29 1.40(11) 3
C28 C27 1.41(8) 2
C28 C29 1.44(5) 10_556
C28 C27 1.44(9) 3
C28 C28 1.47(15) 11_556
C28 C28 1.47(16) 12_556
C28 C28 1.9(2) 3
C28 C28 1.9(2) 2
C29 C28 1.2(2) 3
C29 C28 1.40(19) 2
C29 C28 1.44(13) 10_556
C29 C27 1.43(11) 3
C29 C27 1.46(10) 2
N30 O31 1.18(5) 2
N30 O31 1.19(5) 3
N30 O31 1.1795 .
N30 O32 1.2829 .
N30 O32 1.27(8) 3
N30 O32 1.28(8) 2
N30 C27 1.409(3) 2
N30 C27 1.409(2) 3
O31 O32 0.91(6) 3
O31 O32 1.30(4) 2
O31 O31 1.60(12) 2
O31 O31 1.60(12) 3
O32 O31 0.91(11) 2
O32 O31 1.30(8) 3

loop_
_geom_hbond_atom_site_label_D
_geom_hbond_atom_site_label_H
_geom_hbond_atom_site_label_A
_geom_hbond_distance_DH
_geom_hbond_distance_HA
_geom_hbond_distance_DA
_geom_hbond_angle_DHA
_geom_hbond_site_symmetry_A
N1 H1 O32 0.86(6) 2.15(11) 2.96(9) 158(6) 3
N1 H1 O31 0.86(6) 2.40(9) 3.26(5) 176(6) .

loop_
_geom_torsion_atom_site_label_1
_geom_torsion_atom_site_label_2
_geom_torsion_atom_site_label_3
_geom_torsion_atom_site_label_4
_geom_torsion
_geom_torsion_site_symmetry_1
_geom_torsion_site_symmetry_4
C5 N1 C2 C3 0.5(7) . .
C5 N1 C2 C12 176.5(5) . 3
N1 C2 C3 C4 -0.3(7) . .
C12 C2 C3 C4 -175.6(6) 3 .
C2 C3 C4 C5 -0.1(7) . .
C3 C4 C5 N1 0.4(7) . .
C3 C4 C5 C6 -173.8(6) . .
C2 N1 C5 C4 -0.6(7) . .
C2 N1 C5 C6 174.2(5) . .
C4 C5 C6 C8 -126.6(7) . .
N1 C5 C6 C8 59.9(8) . .
C4 C5 C6 C25 -7.4(9) . .
N1 C5 C6 C25 179.2(6) . .
C4 C5 C6 C26 113.2(8) . .
N1 C5 C6 C26 -60.3(7) . .
C11 N7 C8 C9 0.7(7) . .
C11 N7 C8 C6 -178.1(5) . .
C5 C6 C8 C9 11.4(10) . .
C25 C6 C8 C9 -107.8(8) . .
C26 C6 C8 C9 131.3(7) . .
C5 C6 C8 N7 -170.1(5) . .
C25 C6 C8 N7 70.8(7) . .
C26 C6 C8 N7 -50.2(8) . .
N7 C8 C9 C10 -0.1(7) . .
C6 C8 C9 C10 178.5(6) . .
C8 C9 C10 C11 -0.5(8) . .
C9 C10 C11 N7 0.9(7) . .
C9 C10 C11 C12 -179.0(6) . .
C8 N7 C11 C10 -1.0(7) . .
C8 N7 C11 C12 178.9(5) . .
C10 C11 C12 C2 -135.1(7) . 2
N7 C11 C12 C2 45.0(7) . 2
C10 C11 C12 C13 103.9(7) . .
N7 C11 C12 C13 -76.0(6) . .
C10 C11 C12 C19 -14.7(9) . .
N7 C11 C12 C19 165.4(5) . .
C11 C12 C13 C18 10.2(8) . .
C2 C12 C13 C18 -111.1(6) 2 .
C19 C12 C13 C18 127.6(6) . .
C11 C12 C13 C14 -169.1(5) . .
C2 C12 C13 C14 69.6(6) 2 .
C19 C12 C13 C14 -51.7(7) . .
C18 C13 C14 C15 1.2(9) . .
C12 C13 C14 C15 -179.5(6) . .
C13 C14 C15 C16 0.2(10) . .
C14 C15 C16 C17 -2.2(12) . .
C15 C16 C17 C18 2.8(12) . .
C14 C13 C18 C17 -0.6(10) . .
C12 C13 C18 C17 -179.9(6) . .
C16 C17 C18 C13 -1.4(12) . .
C11 C12 C19 C20 -96.8(6) . .
C2 C12 C19 C20 22.6(7) 2 .
C13 C12 C19 C20 142.7(6) . .
C11 C12 C19 C24 82.7(6) . .
C2 C12 C19 C24 -157.8(5) 2 .
C13 C12 C19 C24 -37.8(7) . .
C24 C19 C20 C21 -0.6(9) . .
C12 C19 C20 C21 178.9(6) . .
C19 C20 C21 C22 2.4(11) . .
C20 C21 C22 C23 -2.5(11) . .
C21 C22 C23 C24 1.0(11) . .
C22 C23 C24 C19 0.7(10) . .
C20 C19 C24 C23 -0.8(9) . .
C12 C19 C24 C23 179.6(6) . .
O31 Cl1 C27 C27 -97(100) . 3
O31 Cl1 C27 C27 143(100) 2 3
O31 Cl1 C27 C27 23(100) 3 3
O32 Cl1 C27 C27 96(100) . 3
O32 Cl1 C27 C27 -144(100) 3 3
O32 Cl1 C27 C27 -24(100) 2 3
C27 Cl1 C27 C27 60(5) 2 3
O31 Cl1 C27 C27 -157(100) . 2
O31 Cl1 C27 C27 83(100) 2 2
O31 Cl1 C27 C27 -37(100) 3 2
O32 Cl1 C27 C27 36(100) . 2
O32 Cl1 C27 C27 156(100) 3 2
O32 Cl1 C27 C27 -84(100) 2 2
C27 Cl1 C27 C27 -60(5) 3 2
O31 Cl1 C27 C29 -5.9 . .
O31 Cl1 C27 C29 -125(8) 2 .
O31 Cl1 C27 C29 114(8) 3 .
O32 Cl1 C27 C29 -172.5 . .
O32 Cl1 C27 C29 -53(7) 3 .
O32 Cl1 C27 C29 67(7) 2 .
C27 Cl1 C27 C29 91(100) 3 .
C27 Cl1 C27 C29 151(100) 2 .
O31 Cl1 C27 C28 48(13) . 3
O31 Cl1 C27 C28 -71(8) 2 3
O31 Cl1 C27 C28 169(8) 3 3
O32 Cl1 C27 C28 -118(13) . 3
O32 Cl1 C27 C28 2(9) 3 3
O32 Cl1 C27 C28 122(9) 2 3
C27 Cl1 C27 C28 146(100) 3 3
C27 Cl1 C27 C28 -154(100) 2 3
O31 Cl1 C27 N30 161(100) . .
O31 Cl1 C27 N30 41(100) 2 .
O31 Cl1 C27 N30 -79(100) 3 .
O32 Cl1 C27 N30 -6(100) . .
O32 Cl1 C27 N30 114(100) 3 .
O32 Cl1 C27 N30 -126(100) 2 .
C27 Cl1 C27 N30 -102(100) 3 .
C27 Cl1 C27 N30 -42(100) 2 .
O31 Cl1 C27 C29 117(8) . 2
O31 Cl1 C27 C29 -3(6) 2 2
O31 Cl1 C27 C29 -123(6) 3 2
O32 Cl1 C27 C29 -50(8) . 2
O32 Cl1 C27 C29 70(5) 3 2
O32 Cl1 C27 C29 -170(5) 2 2
C27 Cl1 C27 C29 -146(100) 3 2
C27 Cl1 C27 C29 -86(100) 2 2
O31 Cl1 C27 C28 -73(12) . 2
O31 Cl1 C27 C28 167(7) 2 2
O31 Cl1 C27 C28 47(8) 3 2
O32 Cl1 C27 C28 120(12) . 2
O32 Cl1 C27 C28 -120(8) 3 2
O32 Cl1 C27 C28 0(8) 2 2
C27 Cl1 C27 C28 24(100) 3 2
C27 Cl1 C27 C28 84(100) 2 2
O31 Cl1 C27 C29 -125(8) . 3
O31 Cl1 C27 C29 116(6) 2 3
O31 Cl1 C27 C29 -4(7) 3 3
O32 Cl1 C27 C29 69(8) . 3
O32 Cl1 C27 C29 -171(6) 3 3
O32 Cl1 C27 C29 -51(6) 2 3
C27 Cl1 C27 C29 -28(100) 3 3
C27 Cl1 C27 C29 32(100) 2 3
O31 Cl1 C27 C28 170.7 . .
O31 Cl1 C27 C28 51(8) 2 .
O31 Cl1 C27 C28 -69(8) 3 .
O32 Cl1 C27 C28 4.1 . .
O32 Cl1 C27 C28 124(7) 3 .
O32 Cl1 C27 C28 -116(7) 2 .
C27 Cl1 C27 C28 -92(100) 3 .
C27 Cl1 C27 C28 -32(100) 2 .
C27 C27 C28 C29 -176(100) 3 2
C27 C27 C28 C29 -129(100) 2 2
C29 C27 C28 C29 91(8) . 2
C28 C27 C28 C29 56(9) 3 2
N30 C27 C28 C29 -85(8) . 2
C28 C27 C28 C29 139(8) 2 2
C29 C27 C28 C29 -176(8) 3 2
Cl1 C27 C28 C29 -85(8) . 2
C27 C27 C28 C29 0(93) 3 3
C27 C27 C28 C29 47(100) 2 3
C29 C27 C28 C29 -93(7) . 3
C28 C27 C28 C29 -128(8) 3 3
N30 C27 C28 C29 91(7) . 3
C29 C27 C28 C29 176(8) 2 3
C28 C27 C28 C29 -45(8) 2 3
Cl1 C27 C28 C29 91(7) . 3
C27 C27 C28 C27 -47(63) 3 2
C29 C27 C28 C27 -140(100) . 2
C28 C27 C28 C27 -175(100) 3 2
N30 C27 C28 C27 44(100) . 2
C29 C27 C28 C27 129(100) 2 2
C28 C27 C28 C27 -92(100) 2 2
C29 C27 C28 C27 -47(100) 3 2
Cl1 C27 C28 C27 44(100) . 2
C27 C27 C28 C29 79(100) 3 10_556
C27 C27 C28 C29 126(100) 2 10_556
C29 C27 C28 C29 -14(17) . 10_556
C28 C27 C28 C29 -49(17) 3 10_556
N30 C27 C28 C29 169(17) . 10_556
C29 C27 C28 C29 -105(23) 2 10_556
C28 C27 C28 C29 34(17) 2 10_556
C29 C27 C28 C29 79(22) 3 10_556
Cl1 C27 C28 C29 169(17) . 10_556
C27 C27 C28 C27 47(63) 2 3
C29 C27 C28 C27 -93(96) . 3
C28 C27 C28 C27 -128(99) 3 3
N30 C27 C28 C27 91(97) . 3
C29 C27 C28 C27 176(100) 2 3
C28 C27 C28 C27 -45(98) 2 3
C29 C27 C28 C27 0(92) 3 3
Cl1 C27 C28 C27 91(97) . 3
C27 C27 C28 C28 127(97) 3 11_556
C27 C27 C28 C28 175(100) 2 11_556
C29 C27 C28 C28 35(5) . 11_556
C28 C27 C28 C28 -1(6) 3 11_556
N30 C27 C28 C28 -142(5) . 11_556
C29 C27 C28 C28 -56(11) 2 11_556
C28 C27 C28 C28 82(6) 2 11_556
C29 C27 C28 C28 128(9) 3 11_556
Cl1 C27 C28 C28 -142(5) . 11_556
C27 C27 C28 C28 47(100) 3 12_556
C27 C27 C28 C28 94(100) 2 12_556
C29 C27 C28 C28 -45(5) . 12_556
C28 C27 C28 C28 -81(6) 3 12_556
N30 C27 C28 C28 138(5) . 12_556
C29 C27 C28 C28 -137(10) 2 12_556
C28 C27 C28 C28 2(6) 2 12_556
C29 C27 C28 C28 48(11) 3 12_556
Cl1 C27 C28 C28 138(5) . 12_556
C27 C27 C28 C28 128(99) 3 3
C27 C27 C28 C28 175(100) 2 3
C29 C27 C28 C28 35(7) . 3
N30 C27 C28 C28 -141(7) . 3
C29 C27 C28 C28 -56(9) 2 3
C28 C27 C28 C28 82.9(3) 2 3
C29 C27 C28 C28 128(8) 3 3
Cl1 C27 C28 C28 -141(7) . 3
C27 C27 C28 C28 45(99) 3 2
C27 C27 C28 C28 92(100) 2 2
C29 C27 C28 C28 -48(6) . 2
C28 C27 C28 C28 -82.9(3) 3 2
N30 C27 C28 C28 136(6) . 2
C29 C27 C28 C28 -139(8) 2 2
C29 C27 C28 C28 45(8) 3 2
Cl1 C27 C28 C28 136(6) . 2
C27 C27 C29 C28 -142(60) 3 3
C27 C27 C29 C28 -108(100) 2 3
N30 C27 C29 C28 128(6) . 3
C29 C27 C29 C28 3(6) 2 3
C28 C27 C29 C28 -108(10) 2 3
C29 C27 C29 C28 -111(6) 3 3
C28 C27 C29 C28 -49(6) . 3
Cl1 C27 C29 C28 128(6) . 3
C27 C27 C29 C28 -35(51) 3 2
C27 C27 C29 C28 -1(100) 2 2
C28 C27 C29 C28 108(10) 3 2
N30 C27 C29 C28 -124(6) . 2
C29 C27 C29 C28 111(5) 2 2
C29 C27 C29 C28 -3(5) 3 2
C28 C27 C29 C28 58(6) . 2
Cl1 C27 C29 C28 -124(6) . 2
C27 C27 C29 C28 -84(52) 3 10_556
C27 C27 C29 C28 -50(100) 2 10_556
C28 C27 C29 C28 58(14) 3 10_556
N30 C27 C29 C28 -174(14) . 10_556
C29 C27 C29 C28 61(13) 2 10_556
C28 C27 C29 C28 -49(14) 2 10_556
C29 C27 C29 C28 -53(13) 3 10_556
C28 C27 C29 C28 9(14) . 10_556
Cl1 C27 C29 C28 -174(14) . 10_556
C27 C27 C29 C27 34(100) 2 3
C28 C27 C29 C27 142(60) 3 3
N30 C27 C29 C27 -90(56) . 3
C29 C27 C29 C27 145(54) 2 3
C28 C27 C29 C27 35(51) 2 3
C29 C27 C29 C27 31(55) 3 3
C28 C27 C29 C27 93(56) . 3
Cl1 C27 C29 C27 -90(56) . 3
C27 C27 C29 C27 -34(100) 3 2
C28 C27 C29 C27 108(100) 3 2
N30 C27 C29 C27 -124(100) . 2
C29 C27 C29 C27 111(100) 2 2
C28 C27 C29 C27 1(100) 2 2
C29 C27 C29 C27 -3(100) 3 2
C28 C27 C29 C27 59(100) . 2
Cl1 C27 C29 C27 -124(100) . 2
C27 C27 N30 O31 143(100) 3 2
C27 C27 N30 O31 83(100) 2 2
C29 C27 N30 O31 -125(8) . 2
C28 C27 N30 O31 -71(8) 3 2
C29 C27 N30 O31 -3(6) 2 2
C28 C27 N30 O31 167(7) 2 2
C29 C27 N30 O31 116(6) 3 2
C28 C27 N30 O31 51(8) . 2
Cl1 C27 N30 O31 -139(100) . 2
C27 C27 N30 O31 23(100) 3 3
C27 C27 N30 O31 -37(100) 2 3
C29 C27 N30 O31 114(8) . 3
C28 C27 N30 O31 169(8) 3 3
C29 C27 N30 O31 -123(6) 2 3
C28 C27 N30 O31 47(8) 2 3
C29 C27 N30 O31 -4(7) 3 3
C28 C27 N30 O31 -69(8) . 3
Cl1 C27 N30 O31 101(100) . 3
C27 C27 N30 O31 -97(100) 3 .
C27 C27 N30 O31 -157(100) 2 .
C29 C27 N30 O31 -5.9 . .
C28 C27 N30 O31 48(13) 3 .
C29 C27 N30 O31 117(8) 2 .
C28 C27 N30 O31 -73(12) 2 .
C29 C27 N30 O31 -125(8) 3 .
C28 C27 N30 O31 170.7 . .
Cl1 C27 N30 O31 -19(100) . .
C27 C27 N30 O32 96(100) 3 .
C27 C27 N30 O32 36(100) 2 .
C29 C27 N30 O32 -172.5 . .
C28 C27 N30 O32 -118(13) 3 .
C29 C27 N30 O32 -50(8) 2 .
C28 C27 N30 O32 120(12) 2 .
C29 C27 N30 O32 69(8) 3 .
C28 C27 N30 O32 4.1 . .
Cl1 C27 N30 O32 174(100) . .
C27 C27 N30 O32 -144(100) 3 3
C27 C27 N30 O32 156(100) 2 3
C29 C27 N30 O32 -53(7) . 3
C28 C27 N30 O32 2(9) 3 3
C29 C27 N30 O32 70(5) 2 3
C28 C27 N30 O32 -120(8) 2 3
C29 C27 N30 O32 -171(6) 3 3
C28 C27 N30 O32 124(7) . 3
Cl1 C27 N30 O32 -66(100) . 3
C27 C27 N30 O32 -24(100) 3 2
C27 C27 N30 O32 -84(100) 2 2
C29 C27 N30 O32 67(7) . 2
C28 C27 N30 O32 122(9) 3 2
C29 C27 N30 O32 -170(5) 2 2
C28 C27 N30 O32 0(8) 2 2
C29 C27 N30 O32 -51(6) 3 2
C28 C27 N30 O32 -116(7) . 2
Cl1 C27 N30 O32 54(100) . 2
C27 C27 N30 C27 60(5) 3 2
C29 C27 N30 C27 151(100) . 2
C28 C27 N30 C27 -154(100) 3 2
C29 C27 N30 C27 -86(100) 2 2
C28 C27 N30 C27 84(100) 2 2
C29 C27 N30 C27 32(100) 3 2
C28 C27 N30 C27 -32(100) . 2
Cl1 C27 N30 C27 138(100) . 2
C27 C27 N30 C27 -60(5) 2 3
C29 C27 N30 C27 91(100) . 3
C28 C27 N30 C27 146(100) 3 3
C29 C27 N30 C27 -146(100) 2 3
C28 C27 N30 C27 24(100) 2 3
C29 C27 N30 C27 -28(100) 3 3
C28 C27 N30 C27 -92(100) . 3
Cl1 C27 N30 C27 78(100) . 3
O31 Cl1 O31 O32 41.4(14) 2 3
O31 Cl1 O31 O32 167.1(14) 3 3
O32 Cl1 O31 O32 67(4) . 3
O32 Cl1 O31 O32 -161.6(14) 2 3
C27 Cl1 O31 O32 -75(4) . 3
C27 Cl1 O31 O32 -77(4) 3 3
C27 Cl1 O31 O32 -76(5) 2 3
O31 Cl1 O31 N30 116(2) 2 .
O31 Cl1 O31 N30 -118(2) 3 .
O32 Cl1 O31 N30 142.5 . .
O32 Cl1 O31 N30 75(4) 3 .
O32 Cl1 O31 N30 -87(2) 2 .
C27 Cl1 O31 N30 0.0 . .
C27 Cl1 O31 N30 -2(3) 3 .
C27 Cl1 O31 N30 -1(4) 2 .
O31 Cl1 O31 O32 -157.0(5) 2 2
O31 Cl1 O31 O32 -31.2(5) 3 2
O32 Cl1 O31 O32 -131(2) . 2
O32 Cl1 O31 O32 161.6(14) 3 2
C27 Cl1 O31 O32 87(2) . 2
C27 Cl1 O31 O32 85(3) 3 2
C27 Cl1 O31 O32 86(4) 2 2
O31 Cl1 O31 O31 125.7 3 2
O32 Cl1 O31 O31 26(2) . 2
O32 Cl1 O31 O31 -41.4(14) 3 2
O32 Cl1 O31 O31 157.0(5) 2 2
C27 Cl1 O31 O31 -116(2) . 2
C27 Cl1 O31 O31 -118(3) 3 2
C27 Cl1 O31 O31 -117(4) 2 2
O31 Cl1 O31 O31 -125.7 2 3
O32 Cl1 O31 O31 -100(2) . 3
O32 Cl1 O31 O31 -167.1(14) 3 3
O32 Cl1 O31 O31 31.2(5) 2 3
C27 Cl1 O31 O31 118(2) . 3
C27 Cl1 O31 O31 116(3) 3 3
C27 Cl1 O31 O31 117(4) 2 3
O31 N30 O31 O32 57(4) 2 3
O31 N30 O31 O32 142(4) 3 3
O32 N30 O31 O32 86(7) . 3
O32 N30 O31 O32 -178.8(18) 2 3
C27 N30 O31 O32 -81(9) 2 3
C27 N30 O31 O32 -83(7) 3 3
C27 N30 O31 O32 -80(7) . 3
O31 N30 O31 Cl1 -43(3) 2 .
O31 N30 O31 Cl1 42(3) 3 .
O32 N30 O31 Cl1 -14.1 . .
O32 N30 O31 Cl1 -100(7) 3 .
O32 N30 O31 Cl1 81(6) 2 .
C27 N30 O31 Cl1 179(100) 2 .
C27 N30 O31 Cl1 177(5) 3 .
C27 N30 O31 Cl1 180(100) . .
O31 N30 O31 O32 -125(3) 2 2
O31 N30 O31 O32 -39(3) 3 2
O32 N30 O31 O32 -96(6) . 2
O32 N30 O31 O32 178.8(18) 3 2
C27 N30 O31 O32 98(7) 2 2
C27 N30 O31 O32 96(6) 3 2
C27 N30 O31 O32 99(6) . 2
O31 N30 O31 O31 85.2 3 2
O32 N30 O31 O31 29(3) . 2
O32 N30 O31 O31 -57(4) 3 2
O32 N30 O31 O31 125(3) 2 2
C27 N30 O31 O31 -138(6) 2 2
C27 N30 O31 O31 -139(5) 3 2
C27 N30 O31 O31 -137(3) . 2
O31 N30 O31 O31 -85.2 2 3
O32 N30 O31 O31 -56(3) . 3
O32 N30 O31 O31 -142(4) 3 3
O32 N30 O31 O31 39(3) 2 3
C27 N30 O31 O31 137(6) 2 3
C27 N30 O31 O31 135(5) 3 3
C27 N30 O31 O31 138(3) . 3
O31 Cl1 O32 O31 -32.9(10) . 2
O31 Cl1 O32 O31 -140.1(16) 3 2
O32 Cl1 O32 O31 20.4(11) 3 2
O32 Cl1 O32 O31 -156.0(11) 2 2
C27 Cl1 O32 O31 111.4(10) . 2
C27 Cl1 O32 O31 113(3) 3 2
C27 Cl1 O32 O31 112(3) 2 2
O31 Cl1 O32 N30 -144.3 . .
O31 Cl1 O32 N30 -111.4(10) 2 .
O31 Cl1 O32 N30 108.5(7) 3 .
O32 Cl1 O32 N30 -90.96(19) 3 .
O32 Cl1 O32 N30 92.57(19) 2 .
C27 Cl1 O32 N30 0.0 . .
C27 Cl1 O32 N30 2(3) 3 .
C27 Cl1 O32 N30 1(3) 2 .
O31 Cl1 O32 O31 107.2(7) . 3
O31 Cl1 O32 O31 140.1(16) 2 3
O32 Cl1 O32 O31 160.6(5) 3 3
O32 Cl1 O32 O31 -15.9(6) 2 3
C27 Cl1 O32 O31 -108.5(7) . 3
C27 Cl1 O32 O31 -107(3) 3 3
C27 Cl1 O32 O31 -108(3) 2 3
O31 N30 O32 O31 -112.4(19) 3 2
O31 N30 O32 O31 -44.8(18) . 2
O32 N30 O32 O31 1.1(13) 3 2
O32 N30 O32 O31 -113.4(12) 2 2
C27 N30 O32 O31 125(4) 2 2
C27 N30 O32 O31 125(5) 3 2
C27 N30 O32 O31 123.3(18) . 2
O31 N30 O32 Cl1 56.7(18) 2 .
O31 N30 O32 Cl1 -56(3) 3 .
O31 N30 O32 Cl1 11.9 . .
O32 N30 O32 Cl1 58(3) 3 .
O32 N30 O32 Cl1 -57(3) 2 .
C27 N30 O32 Cl1 -179(4) 2 .
C27 N30 O32 Cl1 -178(4) 3 .
C27 N30 O32 Cl1 180(100) . .
O31 N30 O32 O31 112.4(19) 2 3
O31 N30 O32 O31 68(3) . 3
O32 N30 O32 O31 113.5(7) 3 3
O32 N30 O32 O31 -1.0(8) 2 3
C27 N30 O32 O31 -123(6) 2 3
C27 N30 O32 O31 -122(6) 3 3
C27 N30 O32 O31 -124(3) . 3
